data_7246730
loop_
_publ_author_name
'Liu, Miaochang'
'Xu, Xinyue'
'Chen, Yating'
'Ding, Qiuping'
'Lei, Yunxiang'
'Wu, Huayue'
'Huang, Xiaobo'

_publ_section_title
;
 Crystal structures, dual-state emissions and polymer-based doped
 room-temperature phosphorescence of 8-benzyloxyisoquinoline derivatives
;
_journal_issue 22
_journal_name_full CrystEngComm
_journal_page_first 3264
_journal_page_last 3270
_journal_paper_doi 10.1039/D3CE00231D
_journal_volume 25
_journal_year 2023
_chemical_absolute_configuration unk
_chemical_formula_sum 'C24 H25 N3 O'
_chemical_formula_weight 371.47
_space_group_crystal_system monoclinic
_space_group_IT_number 4
_space_group_name_Hall 'P 2yb'
_space_group_name_H-M_alt 'P 1 21 1'
_atom_sites_solution_hydrogens geom
_audit_creation_method SHELXL-2013
_audit_update_record
;
2023-03-03 deposited with the CCDC.	2023-04-26 downloaded from the CCDC.
;
_cell_angle_alpha 90
_cell_angle_beta 101.220(2)
_cell_angle_gamma 90
_cell_formula_units_Z 2
_cell_length_a 6.8819(4)
_cell_length_b 18.2382(10)
_cell_length_c 8.3735(5)
_cell_measurement_reflns_used 6077
_cell_measurement_temperature 293(2)
_cell_measurement_theta_max 54.847
_cell_measurement_theta_min 6.035
_cell_volume 1030.90(10)
_computing_cell_refinement 'Bruker SAINT'
_computing_data_collection 'Bruker APEX2'
_computing_data_reduction 'Bruker SAINT'
_computing_molecular_graphics 'Bruker SHELXTL'
_computing_publication_material 'Bruker SHELXTL'
_computing_structure_refinement 'SHELXL-2013 (Sheldrick, 2013)'
_computing_structure_solution 'SHELXS-97 (Sheldrick 2008)'
_diffrn_ambient_temperature 293(2)
_diffrn_measured_fraction_theta_full 0.986
_diffrn_measured_fraction_theta_max 0.987
_diffrn_measurement_device_type 'Bruker APEX-II CCD'
_diffrn_measurement_method '\f and \w scans'
_diffrn_radiation_type MoK\a
_diffrn_radiation_wavelength 0.71073
_diffrn_reflns_av_R_equivalents 0.0272
_diffrn_reflns_av_unetI/netI 0.0296
_diffrn_reflns_Laue_measured_fraction_full 0.986
_diffrn_reflns_Laue_measured_fraction_max 0.987
_diffrn_reflns_limit_h_max 8
_diffrn_reflns_limit_h_min -8
_diffrn_reflns_limit_k_max 22
_diffrn_reflns_limit_k_min -18
_diffrn_reflns_limit_l_max 10
_diffrn_reflns_limit_l_min -9
_diffrn_reflns_number 10712
_diffrn_reflns_point_group_measured_fraction_full 0.906
_diffrn_reflns_point_group_measured_fraction_max 0.899
_diffrn_reflns_theta_full 25.242
_diffrn_reflns_theta_max 25.997
_diffrn_reflns_theta_min 2.480
_exptl_absorpt_coefficient_mu 0.074
_exptl_absorpt_correction_T_max 0.7456
_exptl_absorpt_correction_T_min 0.6356
_exptl_absorpt_correction_type multi-scan
_exptl_absorpt_process_details sadabs
_exptl_crystal_colour colorless
_exptl_crystal_density_diffrn 1.197
_exptl_crystal_description prismatic
_exptl_crystal_F_000 396
_exptl_crystal_size_max 0.170
_exptl_crystal_size_mid 0.150
_exptl_crystal_size_min 0.120
_refine_diff_density_max 0.113
_refine_diff_density_min -0.112
_refine_diff_density_rms 0.020
_refine_ls_abs_structure_details
; 
 Flack x determined using 1282 quotients [(I+)-(I-)]/[(I+)+(I-)] 
 (Parsons and Flack (2004), Acta Cryst. A60, s61). 
;
_refine_ls_abs_structure_Flack -0.1(5)
_refine_ls_extinction_coef 0.084(18)
_refine_ls_extinction_expression Fc^*^=kFc[1+0.001xFc^2^\l^3^/sin(2\q)]^-1/4^
_refine_ls_extinction_method SHELXL
_refine_ls_goodness_of_fit_ref 1.048
_refine_ls_hydrogen_treatment constr
_refine_ls_matrix_type full
_refine_ls_number_parameters 256
_refine_ls_number_reflns 3649
_refine_ls_number_restraints 1
_refine_ls_restrained_S_all 1.048
_refine_ls_R_factor_all 0.0401
_refine_ls_R_factor_gt 0.0346
_refine_ls_shift/su_max 0.002
_refine_ls_shift/su_mean 0.000
_refine_ls_structure_factor_coef Fsqd
_refine_ls_weighting_details 'w=1/[\s^2^(Fo^2^)+(0.0364P)^2^+0.0906P] where P=(Fo^2^+2Fc^2^)/3'
_refine_ls_weighting_scheme calc
_refine_ls_wR_factor_gt 0.0796
_refine_ls_wR_factor_ref 0.0839
_reflns_Friedel_coverage 0.762
_reflns_Friedel_fraction_full 0.821
_reflns_Friedel_fraction_max 0.804
_reflns_number_gt 3304
_reflns_number_total 3649
_reflns_threshold_expression 'I > 2\s(I)'
_cod_data_source_file d3ce00231d2.cif
_cod_data_source_block mo_dd18272_0m
_cod_depositor_comments 'Adding full bibliography for 7246730--7246739.cif.'
_cod_original_sg_symbol_H-M 'P 21'
_cod_database_code 7246730
_shelx_space_group_comment
; 
The symmetry employed for this shelxl refinement is uniquely defined 
by the following loop, which should always be used as a source of 
symmetry information in preference to the above space-group names. 
They are only intended as comments. 
;
_shelx_estimated_absorpt_t_min 0.987
_shelx_estimated_absorpt_t_max 0.991
_shelxl_version_number 2013-4

loop_
_space_group_symop_operation_xyz
'x, y, z'
'-x, y+1/2, -z'

loop_
_atom_site_label
_atom_site_type_symbol
_atom_site_fract_x
_atom_site_fract_y
_atom_site_fract_z
_atom_site_U_iso_or_equiv
_atom_site_adp_type
_atom_site_occupancy
_atom_site_site_symmetry_order
_atom_site_calc_flag
_atom_site_refinement_flags_posn
_atom_site_refinement_flags_adp
_atom_site_refinement_flags_occupancy
_atom_site_disorder_assembly
_atom_site_disorder_group
O1 O 0.5432(2) 0.46842(8) 0.74732(16) 0.0453(4) Uani 1 1 d . . . . .
N1 N 0.9242(3) 0.65527(10) 0.7287(2) 0.0513(5) Uani 1 1 d . . . . .
N2 N 0.1896(3) 0.41760(16) 0.9560(3) 0.0823(8) Uani 1 1 d . . . . .
N3 N 0.8118(2) 0.54687(10) 0.59834(19) 0.0442(4) Uani 1 1 d . . . . .
C1 C 0.9109(4) 0.71127(13) 0.8342(3) 0.0545(6) Uani 1 1 d . . . . .
C2 C 0.7682(4) 0.71369(13) 0.9251(3) 0.0563(6) Uani 1 1 d . . . . .
H2 H 0.7566 0.7547 0.9886 0.068 Uiso 1 1 calc R U . . .
C3 C 0.6371(3) 0.65388(12) 0.9235(3) 0.0482(5) Uani 1 1 d . . . . .
C4 C 0.4934(4) 0.65399(14) 1.0228(3) 0.0556(6) Uani 1 1 d . . . . .
H4 H 0.4824 0.6950 1.0864 0.067 Uiso 1 1 calc R U . . .
C5 C 0.3702(3) 0.59608(14) 1.0287(3) 0.0524(6) Uani 1 1 d . . . . .
C6 C 0.3967(3) 0.53361(13) 0.9351(2) 0.0463(5) Uani 1 1 d . . . . .
C7 C 0.5346(3) 0.53138(12) 0.8348(2) 0.0420(5) Uani 1 1 d . . . . .
C8 C 0.6549(3) 0.59324(12) 0.8207(2) 0.0417(5) Uani 1 1 d . . . . .
C9 C 0.7989(3) 0.59998(12) 0.7162(2) 0.0422(5) Uani 1 1 d . . . . .
C10 C 1.0593(5) 0.77190(16) 0.8368(4) 0.0780(8) Uani 1 1 d . . . . .
H10A H 1.1908 0.7519 0.8612 0.117 Uiso 1 1 calc R U . . .
H10B H 1.0437 0.8071 0.9187 0.117 Uiso 1 1 calc R U . . .
H10C H 1.0381 0.7954 0.7323 0.117 Uiso 1 1 calc R U . . .
C11 C 0.2124(4) 0.59711(18) 1.1302(3) 0.0705(7) Uani 1 1 d . . . . .
H11A H 0.2087 0.6446 1.1789 0.106 Uiso 1 1 calc R U . . .
H11B H 0.2417 0.5607 1.2142 0.106 Uiso 1 1 calc R U . . .
H11C H 0.0861 0.5867 1.0625 0.106 Uiso 1 1 calc R U . . .
C12 C 0.2802(3) 0.46904(16) 0.9447(3) 0.0556(6) Uani 1 1 d . . . . .
C13 C 0.6364(3) 0.54187(13) 0.4660(2) 0.0490(5) Uani 1 1 d . . . . .
H13A H 0.6324 0.5841 0.3951 0.059 Uiso 1 1 calc R U . . .
H13B H 0.5174 0.5423 0.5119 0.059 Uiso 1 1 calc R U . . .
C14 C 0.6413(4) 0.47274(14) 0.3680(3) 0.0580(6) Uani 1 1 d . . . . .
H14A H 0.5281 0.4718 0.2785 0.070 Uiso 1 1 calc R U . . .
H14B H 0.6331 0.4303 0.4363 0.070 Uiso 1 1 calc R U . . .
C15 C 0.8312(4) 0.46920(17) 0.3015(3) 0.0674(7) Uani 1 1 d . . . . .
H15A H 0.8384 0.4227 0.2469 0.081 Uiso 1 1 calc R U . . .
H15B H 0.8319 0.5081 0.2226 0.081 Uiso 1 1 calc R U . . .
C16 C 1.0076(4) 0.47726(15) 0.4382(3) 0.0633(7) Uani 1 1 d . . . . .
H16A H 1.1279 0.4776 0.3941 0.076 Uiso 1 1 calc R U . . .
H16B H 1.0137 0.4357 0.5113 0.076 Uiso 1 1 calc R U . . .
C17 C 0.9945(4) 0.54773(14) 0.5324(3) 0.0558(6) Uani 1 1 d . . . . .
H17A H 1.1085 0.5518 0.6206 0.067 Uiso 1 1 calc R U . . .
H17B H 0.9940 0.5896 0.4610 0.067 Uiso 1 1 calc R U . . .
C18 C 0.6764(3) 0.41328(13) 0.8283(3) 0.0568(6) Uani 1 1 d . . . . .
H18A H 0.6420 0.4006 0.9319 0.068 Uiso 1 1 calc R U . . .
H18B H 0.8113 0.4315 0.8487 0.068 Uiso 1 1 calc R U . . .
C19 C 0.6588(4) 0.34728(12) 0.7205(3) 0.0501(6) Uani 1 1 d . . . . .
C20 C 0.4749(4) 0.31972(15) 0.6490(3) 0.0704(7) Uani 1 1 d . . . . .
H20 H 0.3606 0.3409 0.6721 0.084 Uiso 1 1 calc R U . . .
C21 C 0.4609(6) 0.26125(18) 0.5441(4) 0.0906(11) Uani 1 1 d . . . . .
H21 H 0.3369 0.2433 0.4958 0.109 Uiso 1 1 calc R U . . .
C22 C 0.6277(7) 0.22919(18) 0.5101(4) 0.0943(11) Uani 1 1 d . . . . .
H22 H 0.6169 0.1900 0.4379 0.113 Uiso 1 1 calc R U . . .
C23 C 0.8089(6) 0.25460(16) 0.5819(4) 0.0803(9) Uani 1 1 d . . . . .
H23 H 0.9223 0.2320 0.5605 0.096 Uiso 1 1 calc R U . . .
C24 C 0.8261(4) 0.31376(13) 0.6865(3) 0.0599(6) Uani 1 1 d . . . . .
H24 H 0.9510 0.3311 0.7344 0.072 Uiso 1 1 calc R U . . .

loop_
_atom_site_aniso_label
_atom_site_aniso_U_11
_atom_site_aniso_U_22
_atom_site_aniso_U_33
_atom_site_aniso_U_23
_atom_site_aniso_U_13
_atom_site_aniso_U_12
O1 0.0528(8) 0.0389(8) 0.0421(8) -0.0026(7) 0.0042(6) 0.0000(7)
N1 0.0637(11) 0.0428(11) 0.0481(10) 0.0022(9) 0.0125(8) -0.0077(9)
N2 0.0651(14) 0.091(2) 0.0914(17) 0.0046(15) 0.0162(12) -0.0233(14)
N3 0.0491(9) 0.0453(10) 0.0391(9) -0.0026(8) 0.0105(7) 0.0003(8)
C1 0.0715(15) 0.0407(13) 0.0498(13) 0.0003(10) 0.0077(11) -0.0085(11)
C2 0.0777(16) 0.0403(13) 0.0508(13) -0.0072(10) 0.0126(11) -0.0015(11)
C3 0.0613(13) 0.0398(12) 0.0431(11) -0.0016(10) 0.0089(10) 0.0049(10)
C4 0.0717(15) 0.0500(14) 0.0463(12) -0.0069(11) 0.0145(11) 0.0114(12)
C5 0.0544(13) 0.0594(15) 0.0446(12) 0.0026(11) 0.0123(10) 0.0106(11)
C6 0.0452(11) 0.0530(13) 0.0393(10) 0.0051(10) 0.0049(8) 0.0031(10)
C7 0.0447(11) 0.0412(11) 0.0381(10) 0.0001(9) 0.0032(8) 0.0031(9)
C8 0.0483(11) 0.0395(11) 0.0362(10) 0.0007(9) 0.0052(8) 0.0021(9)
C9 0.0493(11) 0.0381(11) 0.0383(10) 0.0032(9) 0.0064(8) 0.0019(9)
C10 0.101(2) 0.0527(17) 0.0834(19) -0.0073(15) 0.0251(17) -0.0265(15)
C11 0.0710(16) 0.085(2) 0.0616(15) 0.0010(15) 0.0289(12) 0.0149(15)
C12 0.0445(11) 0.0699(16) 0.0520(13) 0.0041(13) 0.0088(9) -0.0038(12)
C13 0.0598(13) 0.0476(13) 0.0381(10) 0.0017(10) 0.0063(9) 0.0059(10)
C14 0.0796(16) 0.0497(14) 0.0414(11) -0.0035(11) 0.0036(11) 0.0040(12)
C15 0.101(2) 0.0558(15) 0.0496(13) -0.0071(12) 0.0257(13) 0.0088(15)
C16 0.0728(15) 0.0617(16) 0.0630(15) 0.0022(13) 0.0318(13) 0.0107(13)
C17 0.0580(13) 0.0595(15) 0.0537(13) 0.0022(12) 0.0204(10) -0.0005(11)
C18 0.0597(14) 0.0459(14) 0.0582(14) -0.0068(11) -0.0046(11) 0.0081(10)
C19 0.0675(14) 0.0356(11) 0.0443(11) 0.0025(9) 0.0037(10) -0.0036(10)
C20 0.0736(17) 0.0554(16) 0.0758(17) -0.0044(14) -0.0010(14) -0.0103(13)
C21 0.115(3) 0.0604(19) 0.083(2) -0.0118(17) -0.0138(19) -0.0261(18)
C22 0.161(4) 0.0484(17) 0.0708(19) -0.0155(15) 0.016(2) -0.012(2)
C23 0.122(3) 0.0490(16) 0.0761(18) -0.0044(14) 0.0341(18) 0.0043(16)
C24 0.0760(16) 0.0433(13) 0.0606(14) 0.0007(12) 0.0137(12) 0.0002(12)

loop_
_atom_type_symbol
_atom_type_description
_atom_type_scat_dispersion_real
_atom_type_scat_dispersion_imag
_atom_type_scat_source
C C 0.0033 0.0016 'International Tables Vol C Tables 4.2.6.8 and 6.1.1.4'
H H 0.0000 0.0000 'International Tables Vol C Tables 4.2.6.8 and 6.1.1.4'
N N 0.0061 0.0033 'International Tables Vol C Tables 4.2.6.8 and 6.1.1.4'
O O 0.0106 0.0060 'International Tables Vol C Tables 4.2.6.8 and 6.1.1.4'

loop_
_geom_angle_atom_site_label_1
_geom_angle_atom_site_label_2
_geom_angle_atom_site_label_3
_geom_angle
_geom_angle_site_symmetry_1
_geom_angle_site_symmetry_3
_geom_angle_publ_flag
C7 O1 C18 115.07(15) . . ?
C9 N1 C1 119.97(18) . . ?
C9 N3 C17 115.76(18) . . ?
C9 N3 C13 114.75(16) . . ?
C17 N3 C13 110.71(16) . . ?
C2 C1 N1 122.3(2) . . ?
C2 C1 C10 122.1(2) . . ?
N1 C1 C10 115.5(2) . . ?
C1 C2 C3 120.0(2) . . ?
C1 C2 H2 120.0 . . ?
C3 C2 H2 120.0 . . ?
C4 C3 C2 120.8(2) . . ?
C4 C3 C8 120.7(2) . . ?
C2 C3 C8 118.43(19) . . ?
C5 C4 C3 122.2(2) . . ?
C5 C4 H4 118.9 . . ?
C3 C4 H4 118.9 . . ?
C4 C5 C6 117.14(19) . . ?
C4 C5 C11 122.3(2) . . ?
C6 C5 C11 120.6(2) . . ?
C7 C6 C5 122.5(2) . . ?
C7 C6 C12 117.8(2) . . ?
C5 C6 C12 119.73(19) . . ?
O1 C7 C6 117.08(19) . . ?
O1 C7 C8 122.39(17) . . ?
C6 C7 C8 120.49(19) . . ?
C7 C8 C3 116.61(17) . . ?
C7 C8 C9 126.66(18) . . ?
C3 C8 C9 116.69(18) . . ?
N1 C9 N3 117.15(17) . . ?
N1 C9 C8 122.04(19) . . ?
N3 C9 C8 120.80(18) . . ?
C1 C10 H10A 109.5 . . ?
C1 C10 H10B 109.5 . . ?
H10A C10 H10B 109.5 . . ?
C1 C10 H10C 109.5 . . ?
H10A C10 H10C 109.5 . . ?
H10B C10 H10C 109.5 . . ?
C5 C11 H11A 109.5 . . ?
C5 C11 H11B 109.5 . . ?
H11A C11 H11B 109.5 . . ?
C5 C11 H11C 109.5 . . ?
H11A C11 H11C 109.5 . . ?
H11B C11 H11C 109.5 . . ?
N2 C12 C6 178.4(3) . . ?
N3 C13 C14 111.06(18) . . ?
N3 C13 H13A 109.4 . . ?
C14 C13 H13A 109.4 . . ?
N3 C13 H13B 109.4 . . ?
C14 C13 H13B 109.4 . . ?
H13A C13 H13B 108.0 . . ?
C13 C14 C15 110.3(2) . . ?
C13 C14 H14A 109.6 . . ?
C15 C14 H14A 109.6 . . ?
C13 C14 H14B 109.6 . . ?
C15 C14 H14B 109.6 . . ?
H14A C14 H14B 108.1 . . ?
C16 C15 C14 109.96(19) . . ?
C16 C15 H15A 109.7 . . ?
C14 C15 H15A 109.7 . . ?
C16 C15 H15B 109.7 . . ?
C14 C15 H15B 109.7 . . ?
H15A C15 H15B 108.2 . . ?
C15 C16 C17 110.9(2) . . ?
C15 C16 H16A 109.5 . . ?
C17 C16 H16A 109.5 . . ?
C15 C16 H16B 109.5 . . ?
C17 C16 H16B 109.5 . . ?
H16A C16 H16B 108.0 . . ?
N3 C17 C16 109.1(2) . . ?
N3 C17 H17A 109.9 . . ?
C16 C17 H17A 109.9 . . ?
N3 C17 H17B 109.9 . . ?
C16 C17 H17B 109.9 . . ?
H17A C17 H17B 108.3 . . ?
O1 C18 C19 107.97(17) . . ?
O1 C18 H18A 110.1 . . ?
C19 C18 H18A 110.1 . . ?
O1 C18 H18B 110.1 . . ?
C19 C18 H18B 110.1 . . ?
H18A C18 H18B 108.4 . . ?
C24 C19 C20 118.6(2) . . ?
C24 C19 C18 120.5(2) . . ?
C20 C19 C18 120.8(2) . . ?
C21 C20 C19 120.2(3) . . ?
C21 C20 H20 119.9 . . ?
C19 C20 H20 119.9 . . ?
C22 C21 C20 120.6(3) . . ?
C22 C21 H21 119.7 . . ?
C20 C21 H21 119.7 . . ?
C23 C22 C21 119.9(3) . . ?
C23 C22 H22 120.0 . . ?
C21 C22 H22 120.0 . . ?
C22 C23 C24 120.4(3) . . ?
C22 C23 H23 119.8 . . ?
C24 C23 H23 119.8 . . ?
C23 C24 C19 120.3(3) . . ?
C23 C24 H24 119.9 . . ?
C19 C24 H24 119.9 . . ?

loop_
_geom_bond_atom_site_label_1
_geom_bond_atom_site_label_2
_geom_bond_distance
_geom_bond_site_symmetry_2
_geom_bond_publ_flag
O1 C7 1.370(2) . ?
O1 C18 1.439(3) . ?
N1 C9 1.317(3) . ?
N1 C1 1.364(3) . ?
N2 C12 1.141(3) . ?
N3 C9 1.398(3) . ?
N3 C17 1.468(3) . ?
N3 C13 1.474(3) . ?
C1 C2 1.356(3) . ?
C1 C10 1.502(3) . ?
C2 C3 1.414(3) . ?
C2 H2 0.9300 . ?
C3 C4 1.410(3) . ?
C3 C8 1.422(3) . ?
C4 C5 1.361(4) . ?
C4 H4 0.9300 . ?
C5 C6 1.415(3) . ?
C5 C11 1.504(3) . ?
C6 C7 1.384(3) . ?
C6 C12 1.436(3) . ?
C7 C8 1.418(3) . ?
C8 C9 1.449(3) . ?
C10 H10A 0.9600 . ?
C10 H10B 0.9600 . ?
C10 H10C 0.9600 . ?
C11 H11A 0.9600 . ?
C11 H11B 0.9600 . ?
C11 H11C 0.9600 . ?
C13 C14 1.508(3) . ?
C13 H13A 0.9700 . ?
C13 H13B 0.9700 . ?
C14 C15 1.519(3) . ?
C14 H14A 0.9700 . ?
C14 H14B 0.9700 . ?
C15 C16 1.505(4) . ?
C15 H15A 0.9700 . ?
C15 H15B 0.9700 . ?
C16 C17 1.520(3) . ?
C16 H16A 0.9700 . ?
C16 H16B 0.9700 . ?
C17 H17A 0.9700 . ?
C17 H17B 0.9700 . ?
C18 C19 1.496(3) . ?
C18 H18A 0.9700 . ?
C18 H18B 0.9700 . ?
C19 C24 1.381(4) . ?
C19 C20 1.385(3) . ?
C20 C21 1.373(4) . ?
C20 H20 0.9300 . ?
C21 C22 1.366(5) . ?
C21 H21 0.9300 . ?
C22 C23 1.356(5) . ?
C22 H22 0.9300 . ?
C23 C24 1.380(4) . ?
C23 H23 0.9300 . ?
C24 H24 0.9300 . ?

loop_
_geom_hbond_atom_site_label_D
_geom_hbond_atom_site_label_H
_geom_hbond_atom_site_label_A
_geom_hbond_distance_DH
_geom_hbond_distance_HA
_geom_hbond_distance_DA
_geom_hbond_angle_DHA
_geom_hbond_site_symmetry_A
C18 H18B N2 0.97 2.60 3.486(3) 152.8 1_655
C13 H13B O1 0.97 2.37 2.889(3) 113.1 .
C13 H13B O1 0.97 2.37 2.889(3) 113.1 .
C18 H18B N2 0.97 2.60 3.486(3) 152.8 1_655
C13 H13B O1 0.97 2.37 2.889(3) 113.1 .
C18 H18B N2 0.97 2.60 3.486(3) 152.8 1_655

loop_
_geom_torsion_atom_site_label_1
_geom_torsion_atom_site_label_2
_geom_torsion_atom_site_label_3
_geom_torsion_atom_site_label_4
_geom_torsion
_geom_torsion_site_symmetry_1
_geom_torsion_site_symmetry_2
_geom_torsion_site_symmetry_3
_geom_torsion_site_symmetry_4
_geom_torsion_publ_flag
C9 N1 C1 C2 -2.0(3) . . . . ?
C9 N1 C1 C10 -179.2(2) . . . . ?
N1 C1 C2 C3 5.6(4) . . . . ?
C10 C1 C2 C3 -177.4(2) . . . . ?
C1 C2 C3 C4 177.2(2) . . . . ?
C1 C2 C3 C8 -2.1(3) . . . . ?
C2 C3 C4 C5 -177.4(2) . . . . ?
C8 C3 C4 C5 1.9(3) . . . . ?
C3 C4 C5 C6 2.4(3) . . . . ?
C3 C4 C5 C11 -177.9(2) . . . . ?
C4 C5 C6 C7 -3.0(3) . . . . ?
C11 C5 C6 C7 177.3(2) . . . . ?
C4 C5 C6 C12 175.9(2) . . . . ?
C11 C5 C6 C12 -3.8(3) . . . . ?
C18 O1 C7 C6 -89.3(2) . . . . ?
C18 O1 C7 C8 93.0(2) . . . . ?
C5 C6 C7 O1 -178.48(18) . . . . ?
C12 C6 C7 O1 2.6(3) . . . . ?
C5 C6 C7 C8 -0.7(3) . . . . ?
C12 C6 C7 C8 -179.70(19) . . . . ?
O1 C7 C8 C3 -177.44(18) . . . . ?
C6 C7 C8 C3 4.9(3) . . . . ?
O1 C7 C8 C9 0.3(3) . . . . ?
C6 C7 C8 C9 -177.33(19) . . . . ?
C4 C3 C8 C7 -5.5(3) . . . . ?
C2 C3 C8 C7 173.77(19) . . . . ?
C4 C3 C8 C9 176.50(19) . . . . ?
C2 C3 C8 C9 -4.2(3) . . . . ?
C1 N1 C9 N3 175.82(19) . . . . ?
C1 N1 C9 C8 -5.0(3) . . . . ?
C17 N3 C9 N1 15.8(3) . . . . ?
C13 N3 C9 N1 -115.2(2) . . . . ?
C17 N3 C9 C8 -163.47(19) . . . . ?
C13 N3 C9 C8 65.6(2) . . . . ?
C7 C8 C9 N1 -169.79(19) . . . . ?
C3 C8 C9 N1 7.9(3) . . . . ?
C7 C8 C9 N3 9.4(3) . . . . ?
C3 C8 C9 N3 -172.88(18) . . . . ?
C9 N3 C13 C14 -166.50(18) . . . . ?
C17 N3 C13 C14 60.2(2) . . . . ?
N3 C13 C14 C15 -56.5(2) . . . . ?
C13 C14 C15 C16 54.3(3) . . . . ?
C14 C15 C16 C17 -56.1(3) . . . . ?
C9 N3 C17 C16 166.76(18) . . . . ?
C13 N3 C17 C16 -60.4(2) . . . . ?
C15 C16 C17 N3 59.0(2) . . . . ?
C7 O1 C18 C19 176.83(18) . . . . ?
O1 C18 C19 C24 130.8(2) . . . . ?
O1 C18 C19 C20 -47.4(3) . . . . ?
C24 C19 C20 C21 -1.4(4) . . . . ?
C18 C19 C20 C21 176.9(3) . . . . ?
C19 C20 C21 C22 0.6(5) . . . . ?
C20 C21 C22 C23 0.8(5) . . . . ?
C21 C22 C23 C24 -1.4(5) . . . . ?
C22 C23 C24 C19 0.6(4) . . . . ?
C20 C19 C24 C23 0.8(4) . . . . ?
C18 C19 C24 C23 -177.5(2) . . . . ?
